data_2018134
loop_
_publ_author_name
'D\'iaz, Fernando'
'Benassi, Andr\'es'
'Quintero, Mariano'
'Polla, Griselda'
'Freire, Eleonora'
'Baggio, Ricardo'

_publ_section_title
;
 1-(9<i>H</i>-Carbazol-4-yloxy)-3-{[2-(2-methoxyphenoxy)ethyl]amino}propan-2-ol
 hemihydrate: a carvedilol solvatomorph
;
_journal_coeditor_code GD3393
_journal_issue 7
_journal_name_full 'Acta Crystallographica Section C'
_journal_page_first o222
_journal_page_last o225
_journal_paper_doi 10.1107/S0108270111019688
_journal_volume 67
_journal_year 2011
_chemical_formula_iupac 'C24 H26 N2 O4, 0.5H2 O'
_chemical_formula_moiety 'C24 H26 N2 O4, 0.5(H2 O)'
_chemical_formula_sum 'C24 H27 N2 O4.5'
_chemical_formula_weight 415.48
_chemical_name_systematic
;
1-(9<i>H</i>-Carbazol-4-yloxy)-3-{[2-(2-methoxyphenoxy)ethyl]amino}propan-2-ol
hemihydrate
;
_space_group_IT_number 14
_symmetry_cell_setting monoclinic
_symmetry_space_group_name_Hall '-P 2yn'
_symmetry_space_group_name_H-M 'P 1 21/n 1'
_atom_sites_solution_hydrogens geom
_atom_sites_solution_primary direct
_atom_sites_solution_secondary difmap
_audit_creation_method SHELXL-97
_cell_angle_alpha 90.00
_cell_angle_beta 94.36(3)
_cell_angle_gamma 90.00
_cell_formula_units_Z 8
_cell_length_a 13.550(3)
_cell_length_b 16.780(3)
_cell_length_c 19.150(4)
_cell_measurement_reflns_used 7816
_cell_measurement_temperature 291(2)
_cell_measurement_theta_max 25.46
_cell_measurement_theta_min 4.24
_cell_volume 4341.5(15)
_computing_cell_refinement 'CrysAlis PRO (Oxford Diffraction, 2009)'
_computing_data_collection 'CrysAlis PRO (Oxford Diffraction, 2009)'
_computing_data_reduction 'CrysAlis PRO (Oxford Diffraction, 2009)'
_computing_molecular_graphics 'SHELXTL (Sheldrick, 2008)'
_computing_publication_material 'SHELXL97 (Sheldrick, 2008) and PLATON (Spek, 2009)'
_computing_structure_refinement 'SHELXL97 (Sheldrick, 2008)'
_computing_structure_solution 'SHELXS97 (Sheldrick, 2008)'
_diffrn_ambient_temperature 291(2)
_diffrn_measured_fraction_theta_full 0.994
_diffrn_measured_fraction_theta_max 0.994
_diffrn_measurement_device_type 'Oxford Diffraction Gemini CCD S Ultra'
_diffrn_measurement_method 'Thick-slice \w'
_diffrn_radiation_monochromator graphite
_diffrn_radiation_source 'fine-focus sealed tube'
_diffrn_radiation_type MoK\a
_diffrn_radiation_wavelength 0.71073
_diffrn_reflns_av_R_equivalents 0.0349
_diffrn_reflns_av_sigmaI/netI 0.0411
_diffrn_reflns_limit_h_max 16
_diffrn_reflns_limit_h_min -16
_diffrn_reflns_limit_k_max 20
_diffrn_reflns_limit_k_min -21
_diffrn_reflns_limit_l_max 21
_diffrn_reflns_limit_l_min -24
_diffrn_reflns_number 34926
_diffrn_reflns_theta_full 26.50
_diffrn_reflns_theta_max 26.50
_diffrn_reflns_theta_min 3.64
_exptl_absorpt_coefficient_mu 0.088
_exptl_absorpt_correction_T_max 0.99
_exptl_absorpt_correction_T_min 0.98
_exptl_absorpt_correction_type multi-scan
_exptl_absorpt_process_details '(CrysAlis PRO; Oxford Diffraction, 2009)'
_exptl_crystal_colour colourless
_exptl_crystal_density_diffrn 1.268
_exptl_crystal_density_method 'not measured'
_exptl_crystal_description plate
_exptl_crystal_F_000 1760
_exptl_crystal_size_max 0.28
_exptl_crystal_size_mid 0.18
_exptl_crystal_size_min 0.08
_refine_diff_density_max 0.441
_refine_diff_density_min -0.385
_refine_ls_extinction_method none
_refine_ls_goodness_of_fit_ref 1.050
_refine_ls_hydrogen_treatment constr
_refine_ls_matrix_type full
_refine_ls_number_parameters 558
_refine_ls_number_reflns 8928
_refine_ls_number_restraints 6
_refine_ls_restrained_S_all 1.050
_refine_ls_R_factor_all 0.1000
_refine_ls_R_factor_gt 0.0539
_refine_ls_shift/su_max 0.000
_refine_ls_shift/su_mean 0.000
_refine_ls_structure_factor_coef Fsqd
_refine_ls_weighting_details 'calc w=1/[\s^2^(Fo^2^)+(0.0606P)^2^+1.0836P] where P=(Fo^2^+2Fc^2^)/3'
_refine_ls_weighting_scheme calc
_refine_ls_wR_factor_gt 0.1341
_refine_ls_wR_factor_ref 0.1472
_reflns_number_gt 5209
_reflns_number_total 8928
_reflns_threshold_expression I>2\s(I)
_cod_data_source_file gd3393.cif
_cod_data_source_block I
_cod_original_sg_symbol_H-M 'P 21/n'
_cod_database_code 2018134

loop_
_symmetry_equiv_pos_as_xyz
'x, y, z'
'-x+1/2, y+1/2, -z+1/2'
'-x, -y, -z'
'x-1/2, -y-1/2, z-1/2'

loop_
_atom_site_type_symbol
_atom_site_label
_atom_site_fract_x
_atom_site_fract_y
_atom_site_fract_z
_atom_site_U_iso_or_equiv
_atom_site_adp_type
_atom_site_calc_flag
_atom_site_refinement_flags
_atom_site_occupancy
_atom_site_symmetry_multiplicity
_atom_site_disorder_assembly
_atom_site_disorder_group
O O1W 0.28801(17) 0.28032(13) 0.48425(10) 0.0985(7) Uani d . 1 1 . .
H H1WA 0.2644 0.3217 0.5078 0.118 Uiso d R 1 1 . .
H H1WB 0.3114 0.2482 0.5193 0.118 Uiso d R 1 1 . .
O O1A 0.24312(14) 0.54882(11) 0.47036(10) 0.0637(6) Uani d PD 0.870(3) 1 A 1
H H1AO 0.3025 0.5549 0.4530 0.076 Uiso d PR 0.870(3) 1 A 1
O O1A' 0.2355(8) 0.4141(5) 0.4078(6) 0.0637(6) Uani d PD 0.130(3) 1 A 2
O O2A 0.15989(13) 0.52262(11) 0.31989(8) 0.0676(5) Uani d . 1 1 . .
O O3A 0.29530(11) 0.28260(9) 0.64066(8) 0.0519(4) Uani d . 1 1 . .
O O4A 0.39372(12) 0.17141(10) 0.58257(9) 0.0639(5) Uani d . 1 1 . .
N N1A 0.21370(13) 0.41020(11) 0.55305(10) 0.0495(5) Uani d . 1 1 . .
H H1AN 0.2526 0.4515 0.5671 0.059 Uiso d R 1 1 . .
N N92A 0.23618(15) 0.67682(13) 0.13462(12) 0.0625(6) Uani d . 1 1 . .
H H92A 0.2426 0.7159 0.1031 0.075 Uiso d R 1 1 . .
C C11A 0.11541(19) 0.50437(19) 0.38320(13) 0.0675(7) Uani d . 1 1 A .
H H11A 0.0685 0.4611 0.3747 0.081 Uiso calc R 1 1 . .
H H11B 0.0793 0.5506 0.3980 0.081 Uiso calc R 1 1 . .
C C21A 0.19187(17) 0.48069(13) 0.44078(12) 0.0528(6) Uani d D 1 1 . .
H H21A 0.2210 0.4353 0.4187 0.063 Uiso d PR 0.870(3) 1 A 1
H H21C 0.2262 0.5270 0.4609 0.063 Uiso d PR 0.130(3) 1 A 2
C C31A 0.14132(17) 0.44198(15) 0.50011(12) 0.0536(6) Uani d . 1 1 A .
H H31A 0.1002 0.4810 0.5214 0.064 Uiso calc R 1 1 . .
H H31B 0.0988 0.3992 0.4816 0.064 Uiso calc R 1 1 . .
C C12A 0.1941(2) 0.75231(17) 0.24043(19) 0.0772(9) Uani d . 1 1 . .
H H12A 0.2025 0.8028 0.2218 0.093 Uiso calc R 1 1 . .
C C22A 0.1652(2) 0.7420(2) 0.3070(2) 0.0856(10) Uani d . 1 1 . .
H H22A 0.1528 0.7869 0.3333 0.103 Uiso calc R 1 1 . .
C C32A 0.1538(2) 0.6672(2) 0.33682(15) 0.0736(8) Uani d . 1 1 . .
H H32A 0.1359 0.6628 0.3826 0.088 Uiso calc R 1 1 . .
C C42A 0.16935(17) 0.59970(15) 0.29797(13) 0.0530(6) Uani d . 1 1 . .
C C4XA 0.19817(15) 0.60798(13) 0.22990(11) 0.0435(5) Uani d . 1 1 . .
C C5XA 0.21653(14) 0.55195(13) 0.17577(11) 0.0428(5) Uani d . 1 1 . .
C C52A 0.21471(15) 0.46943(14) 0.17002(13) 0.0517(6) Uani d . 1 1 . .
H H52A 0.2015 0.4380 0.2082 0.062 Uiso calc R 1 1 . .
C C62A 0.23286(19) 0.43474(17) 0.10684(16) 0.0663(7) Uani d . 1 1 . .
H H62A 0.2302 0.3796 0.1022 0.080 Uiso calc R 1 1 . .
C C72A 0.2549(2) 0.4810(2) 0.05055(15) 0.0749(8) Uani d . 1 1 . .
H H72A 0.2673 0.4561 0.0087 0.090 Uiso calc R 1 1 . .
C C82A 0.25906(18) 0.5619(2) 0.05430(13) 0.0676(8) Uani d . 1 1 . .
H H82A 0.2746 0.5924 0.0161 0.081 Uiso calc R 1 1 . .
C C8XA 0.23923(16) 0.59760(15) 0.11726(12) 0.0519(6) Uani d . 1 1 . .
C C1XA 0.21006(17) 0.68425(15) 0.20235(14) 0.0554(6) Uani d . 1 1 . .
C C13A 0.16927(17) 0.37854(14) 0.61433(12) 0.0522(6) Uani d . 1 1 . .
H H13A 0.1249 0.3352 0.5999 0.063 Uiso calc R 1 1 . .
H H13B 0.1303 0.4200 0.6344 0.063 Uiso calc R 1 1 . .
C C23A 0.24480(17) 0.34895(14) 0.66882(12) 0.0518(6) Uani d . 1 1 . .
H H23A 0.2917 0.3910 0.6821 0.062 Uiso calc R 1 1 . .
H H23B 0.2130 0.3326 0.7102 0.062 Uiso calc R 1 1 . .
C C14A 0.37027(16) 0.24906(13) 0.68254(12) 0.0459(5) Uani d . 1 1 . .
C C24A 0.42360(17) 0.18875(14) 0.65094(13) 0.0510(6) Uani d . 1 1 . .
C C34A 0.50127(19) 0.15301(16) 0.68881(15) 0.0650(7) Uani d . 1 1 . .
H H34A 0.5366 0.1129 0.6683 0.078 Uiso calc R 1 1 . .
C C44A 0.5276(2) 0.17556(19) 0.75651(16) 0.0751(8) Uani d . 1 1 . .
H H44A 0.5807 0.1509 0.7815 0.090 Uiso calc R 1 1 . .
C C54A 0.4760(2) 0.23415(18) 0.78744(14) 0.0690(7) Uani d . 1 1 . .
H H54A 0.4941 0.2493 0.8334 0.083 Uiso calc R 1 1 . .
C C64A 0.39714(18) 0.27089(15) 0.75053(13) 0.0559(6) Uani d . 1 1 . .
H H64A 0.3620 0.3106 0.7718 0.067 Uiso calc R 1 1 . .
C C74A 0.4551(2) 0.11854(18) 0.54626(16) 0.0802(9) Uani d . 1 1 . .
H H74A 0.4270 0.1110 0.4992 0.120 Uiso calc R 1 1 . .
H H74B 0.4595 0.0681 0.5700 0.120 Uiso calc R 1 1 . .
H H74C 0.5202 0.1411 0.5453 0.120 Uiso calc R 1 1 . .
O O1B 0.43774(14) 0.41066(13) 0.44197(12) 0.0729(7) Uani d PD 0.818(3) 1 B 3
H H1BO 0.3957 0.3709 0.4504 0.087 Uiso d PR 0.818(3) 1 B 3
O O1B' 0.5984(5) 0.4352(4) 0.4410(6) 0.0729(7) Uani d PD 0.182(3) 1 B 4
O O2B 0.62003(11) 0.26366(10) 0.40459(9) 0.0598(5) Uani d . 1 1 . .
O O3B 0.47403(11) 0.47989(10) 0.69084(9) 0.0578(4) Uani d . 1 1 . .
O O4B 0.30484(12) 0.55210(10) 0.67066(9) 0.0595(4) Uani d . 1 1 . .
N N1B 0.56603(18) 0.40881(12) 0.57276(11) 0.0701(6) Uani d . 1 1 . .
H H1BN 0.5243 0.4506 0.5689 0.084 Uiso d R 1 1 . .
N N92B 0.83405(15) 0.05758(13) 0.37494(11) 0.0592(5) Uani d . 1 1 . .
H H92B 0.8630 0.0126 0.3612 0.071 Uiso d R 1 1 . .
C C11B 0.52607(17) 0.30175(15) 0.39877(14) 0.0569(6) Uani d . 1 1 B .
H H11C 0.4748 0.2646 0.4101 0.068 Uiso calc R 1 1 . .
H H11D 0.5109 0.3208 0.3513 0.068 Uiso calc R 1 1 . .
C C21B 0.53121(15) 0.37069(14) 0.44955(13) 0.0561(6) Uani d D 1 1 . .
H H21B 0.5768 0.4143 0.4434 0.067 Uiso d PR 0.818(3) 1 B 3
H H21D 0.4678 0.3978 0.4444 0.067 Uiso d PR 0.182(3) 1 B 4
C C31B 0.55511(19) 0.34371(15) 0.52308(13) 0.0602(7) Uani d . 1 1 B .
H H31C 0.5029 0.3086 0.5365 0.072 Uiso calc R 1 1 . .
H H31D 0.6161 0.3133 0.5253 0.072 Uiso calc R 1 1 . .
C C12B 0.66218(19) 0.03827(16) 0.31987(13) 0.0620(7) Uani d . 1 1 . .
H H12B 0.6724 -0.0126 0.3025 0.074 Uiso calc R 1 1 . .
C C22B 0.5727(2) 0.07544(16) 0.30890(14) 0.0654(7) Uani d . 1 1 . .
H H22B 0.5217 0.0493 0.2829 0.078 Uiso calc R 1 1 . .
C C32B 0.55514(18) 0.15063(16) 0.33505(14) 0.0622(7) Uani d . 1 1 . .
H H32B 0.4935 0.1744 0.3259 0.075 Uiso calc R 1 1 . .
C C42B 0.62921(16) 0.19049(14) 0.37482(12) 0.0490(6) Uani d . 1 1 . .
C C4XB 0.72200(15) 0.15456(14) 0.38649(11) 0.0449(5) Uani d . 1 1 . .
C C5XB 0.81393(16) 0.17907(14) 0.42352(11) 0.0457(5) Uani d . 1 1 . .
C C52B 0.84559(17) 0.24554(15) 0.46309(12) 0.0514(6) Uani d . 1 1 . .
H H52B 0.8015 0.2863 0.4717 0.062 Uiso calc R 1 1 . .
C C62B 0.94260(18) 0.24983(17) 0.48910(13) 0.0614(7) Uani d . 1 1 . .
H H62B 0.9642 0.2940 0.5153 0.074 Uiso calc R 1 1 . .
C C72B 1.00929(19) 0.1892(2) 0.47701(14) 0.0694(8) Uani d . 1 1 . .
H H72B 1.0750 0.1942 0.4942 0.083 Uiso calc R 1 1 . .
C C82B 0.97977(19) 0.12194(18) 0.44005(14) 0.0657(7) Uani d . 1 1 . .
H H82B 1.0241 0.0809 0.4331 0.079 Uiso calc R 1 1 . .
C C8XB 0.88259(17) 0.11727(15) 0.41375(12) 0.0512(6) Uani d . 1 1 . .
C C1XB 0.73731(17) 0.07931(14) 0.35798(12) 0.0503(6) Uani d . 1 1 . .
C C13B 0.57266(17) 0.37980(14) 0.64444(13) 0.0545(6) Uani d . 1 1 . .
H H13C 0.6335 0.3497 0.6528 0.065 Uiso calc R 1 1 . .
H H13D 0.5180 0.3436 0.6500 0.065 Uiso calc R 1 1 . .
C C23B 0.57064(16) 0.44389(15) 0.69836(13) 0.0554(6) Uani d . 1 1 . .
H H23C 0.5830 0.4215 0.7449 0.066 Uiso calc R 1 1 . .
H H23D 0.6212 0.4834 0.6913 0.066 Uiso calc R 1 1 . .
C C14B 0.45288(16) 0.53384(13) 0.74099(13) 0.0490(6) Uani d . 1 1 . .
C C24B 0.36116(17) 0.57241(13) 0.72988(13) 0.0500(6) Uani d . 1 1 . .
C C34B 0.33437(19) 0.62667(15) 0.77908(15) 0.0628(7) Uani d . 1 1 . .
H H34B 0.2741 0.6530 0.7722 0.075 Uiso calc R 1 1 . .
C C44B 0.3955(2) 0.64255(16) 0.83839(16) 0.0737(8) Uani d . 1 1 . .
H H44B 0.3757 0.6789 0.8712 0.088 Uiso calc R 1 1 . .
C C54B 0.4851(2) 0.60496(17) 0.84908(15) 0.0686(7) Uani d . 1 1 . .
H H54B 0.5262 0.6159 0.8890 0.082 Uiso calc R 1 1 . .
C C64B 0.51438(17) 0.55074(15) 0.80040(14) 0.0567(6) Uani d . 1 1 . .
H H64B 0.5754 0.5255 0.8075 0.068 Uiso calc R 1 1 . .
C C74B 0.21597(18) 0.59679(16) 0.65450(15) 0.0687(8) Uani d . 1 1 . .
H H74D 0.1829 0.5771 0.6119 0.103 Uiso calc R 1 1 . .
H H74E 0.2322 0.6520 0.6489 0.103 Uiso calc R 1 1 . .
H H74F 0.1732 0.5913 0.6920 0.103 Uiso calc R 1 1 . .

loop_
_atom_site_aniso_label
_atom_site_aniso_U_11
_atom_site_aniso_U_22
_atom_site_aniso_U_33
_atom_site_aniso_U_12
_atom_site_aniso_U_13
_atom_site_aniso_U_23
O1W 0.1287(18) 0.1000(17) 0.0654(13) 0.0502(14) -0.0013(12) -0.0267(11)
O1A 0.0613(12) 0.0712(14) 0.0597(12) -0.0187(10) 0.0120(9) -0.0040(10)
O1A' 0.0613(12) 0.0712(14) 0.0597(12) -0.0187(10) 0.0120(9) -0.0040(10)
O2A 0.0837(13) 0.0746(13) 0.0470(10) 0.0113(10) 0.0202(9) 0.0092(9)
O3A 0.0552(10) 0.0488(9) 0.0519(9) 0.0090(7) 0.0044(8) -0.0041(7)
O4A 0.0588(10) 0.0612(11) 0.0708(12) 0.0129(8) -0.0016(9) -0.0198(9)
N1A 0.0497(11) 0.0492(12) 0.0501(11) 0.0006(9) 0.0068(9) 0.0015(9)
N92A 0.0622(13) 0.0602(15) 0.0651(15) -0.0086(10) 0.0048(11) 0.0189(11)
C11A 0.0578(16) 0.096(2) 0.0494(15) 0.0009(14) 0.0106(12) 0.0102(14)
C21A 0.0506(14) 0.0591(15) 0.0491(14) -0.0043(11) 0.0064(11) -0.0006(11)
C31A 0.0480(14) 0.0640(16) 0.0493(14) -0.0016(11) 0.0063(11) 0.0039(12)
C12A 0.0649(18) 0.0526(18) 0.112(3) -0.0026(13) -0.0065(17) -0.0087(17)
C22A 0.074(2) 0.070(2) 0.112(3) 0.0104(16) 0.0001(19) -0.039(2)
C32A 0.0644(17) 0.091(2) 0.0663(18) 0.0081(15) 0.0091(14) -0.0236(17)
C42A 0.0446(14) 0.0637(17) 0.0501(15) 0.0086(11) -0.0005(11) -0.0044(12)
C4XA 0.0334(11) 0.0504(14) 0.0457(13) 0.0031(9) -0.0029(10) -0.0010(10)
C5XA 0.0304(11) 0.0531(14) 0.0444(13) 0.0022(9) 0.0000(9) 0.0020(10)
C52A 0.0411(13) 0.0560(16) 0.0573(15) 0.0014(10) 0.0001(11) -0.0005(12)
C62A 0.0559(16) 0.0676(18) 0.074(2) 0.0062(13) -0.0025(14) -0.0177(16)
C72A 0.0644(18) 0.103(3) 0.0573(18) 0.0095(16) 0.0055(14) -0.0205(17)
C82A 0.0549(16) 0.102(2) 0.0463(16) -0.0027(15) 0.0099(12) 0.0036(15)
C8XA 0.0425(13) 0.0612(16) 0.0516(15) -0.0036(11) 0.0013(11) 0.0060(12)
C1XA 0.0421(13) 0.0508(15) 0.0716(18) -0.0001(11) -0.0061(12) -0.0021(13)
C13A 0.0545(14) 0.0514(14) 0.0525(14) 0.0069(11) 0.0155(12) 0.0040(11)
C23A 0.0596(15) 0.0488(14) 0.0483(14) 0.0073(11) 0.0122(11) -0.0012(11)
C14A 0.0440(13) 0.0408(13) 0.0538(14) -0.0036(10) 0.0106(11) 0.0066(10)
C24A 0.0475(13) 0.0444(13) 0.0619(16) -0.0043(11) 0.0093(12) -0.0012(11)
C34A 0.0553(16) 0.0598(17) 0.080(2) 0.0123(12) 0.0055(14) 0.0025(14)
C44A 0.0655(18) 0.088(2) 0.071(2) 0.0162(15) -0.0021(15) 0.0137(16)
C54A 0.0685(18) 0.087(2) 0.0515(16) 0.0080(15) 0.0030(14) 0.0082(14)
C64A 0.0618(16) 0.0587(16) 0.0485(15) 0.0016(12) 0.0124(12) 0.0022(12)
C74A 0.0761(19) 0.076(2) 0.088(2) 0.0175(15) 0.0012(16) -0.0276(17)
O1B 0.0560(13) 0.0698(15) 0.0941(17) 0.0124(10) 0.0143(12) 0.0021(12)
O1B' 0.0560(13) 0.0698(15) 0.0941(17) 0.0124(10) 0.0143(12) 0.0021(12)
O2B 0.0397(9) 0.0614(11) 0.0775(12) -0.0010(7) -0.0015(8) -0.0153(9)
O3B 0.0431(9) 0.0642(11) 0.0662(11) 0.0120(7) 0.0055(8) -0.0127(9)
O4B 0.0516(10) 0.0573(11) 0.0691(11) 0.0133(8) 0.0018(8) -0.0007(8)
N1B 0.1002(18) 0.0449(13) 0.0648(14) -0.0054(11) 0.0041(12) -0.0052(11)
N92B 0.0547(13) 0.0598(13) 0.0637(13) 0.0068(10) 0.0073(10) -0.0087(11)
C11B 0.0422(13) 0.0625(16) 0.0658(16) -0.0008(11) 0.0022(12) -0.0025(13)
C21B 0.0446(14) 0.0534(15) 0.0707(17) -0.0040(11) 0.0076(12) 0.0011(13)
C31B 0.0672(16) 0.0475(15) 0.0663(17) -0.0080(12) 0.0080(13) -0.0049(12)
C12B 0.0641(17) 0.0581(16) 0.0648(17) -0.0097(13) 0.0106(13) -0.0150(13)
C22B 0.0558(16) 0.0673(18) 0.0725(18) -0.0151(13) 0.0006(13) -0.0179(14)
C32B 0.0423(14) 0.0703(18) 0.0733(18) -0.0052(12) -0.0005(12) -0.0104(14)
C42B 0.0443(13) 0.0519(14) 0.0513(14) -0.0058(11) 0.0065(11) -0.0064(11)
C4XB 0.0413(13) 0.0530(14) 0.0409(12) -0.0068(10) 0.0061(10) 0.0027(10)
C5XB 0.0432(13) 0.0585(15) 0.0359(12) -0.0049(11) 0.0061(10) 0.0052(10)
C52B 0.0496(14) 0.0629(16) 0.0420(13) -0.0062(11) 0.0051(11) -0.0040(11)
C62B 0.0551(16) 0.0810(19) 0.0478(14) -0.0122(14) 0.0006(12) -0.0061(13)
C72B 0.0457(15) 0.104(2) 0.0575(17) -0.0020(15) -0.0038(12) -0.0004(16)
C82B 0.0501(16) 0.084(2) 0.0623(17) 0.0081(13) 0.0024(13) -0.0005(15)
C8XB 0.0494(14) 0.0625(16) 0.0423(13) 0.0015(12) 0.0077(11) 0.0033(11)
C1XB 0.0489(14) 0.0552(15) 0.0477(14) -0.0035(11) 0.0100(11) -0.0025(11)
C13B 0.0468(13) 0.0544(15) 0.0642(16) 0.0026(11) 0.0158(12) -0.0003(12)
C23B 0.0409(13) 0.0619(16) 0.0637(16) 0.0085(11) 0.0074(11) -0.0026(12)
C14B 0.0441(13) 0.0436(13) 0.0605(15) -0.0021(10) 0.0127(11) 0.0006(11)
C24B 0.0470(13) 0.0396(13) 0.0645(16) 0.0025(10) 0.0111(12) 0.0027(11)
C34B 0.0547(15) 0.0490(15) 0.085(2) 0.0086(12) 0.0092(14) -0.0062(14)
C44B 0.076(2) 0.0537(17) 0.092(2) 0.0030(14) 0.0118(17) -0.0221(15)
C54B 0.0625(17) 0.0661(18) 0.0768(19) -0.0103(14) 0.0021(14) -0.0163(15)
C64B 0.0408(13) 0.0542(15) 0.0755(18) -0.0037(11) 0.0078(12) -0.0059(13)
C74B 0.0537(16) 0.0650(18) 0.087(2) 0.0154(12) 0.0017(14) 0.0127(14)

loop_
_atom_type_symbol
_atom_type_description
_atom_type_scat_dispersion_real
_atom_type_scat_dispersion_imag
_atom_type_scat_source
C C 0.0033 0.0016 'International Tables Vol C Tables 4.2.6.8 and 6.1.1.4'
H H 0.0000 0.0000 'International Tables Vol C Tables 4.2.6.8 and 6.1.1.4'
N N 0.0061 0.0033 'International Tables Vol C Tables 4.2.6.8 and 6.1.1.4'
O O 0.0106 0.0060 'International Tables Vol C Tables 4.2.6.8 and 6.1.1.4'

loop_
_geom_angle_atom_site_label_1
_geom_angle_atom_site_label_2
_geom_angle_atom_site_label_3
_geom_angle_site_symmetry_1
_geom_angle_site_symmetry_3
_geom_angle
_geom_angle_publ_flag
H1WA O1W H1WB . . 102.0 ?
C21A O1A H1AO . . 111.4 ?
C21A O1A H21C . . 0.8 ?
H1AO O1A H21C . . 112.2 ?
C21A O1A' H21A . . 1.1 ?
C42A O2A C11A . . 121.2(2) ?
C14A O3A C23A . . 116.99(17) ?
C24A O4A C74A . . 117.03(19) ?
C31A N1A C13A . . 113.31(17) ?
C31A N1A H1AN . . 105.9 ?
C13A N1A H1AN . . 107.9 ?
C8XA N92A C1XA . . 109.3(2) ?
C8XA N92A H92A . . 122.5 ?
C1XA N92A H92A . . 127.7 ?
O2A C11A C21A . . 111.5(2) ?
O2A C11A H11A . . 109.3 ?
C21A C11A H11A . . 109.3 ?
O2A C11A H11B . . 109.3 ?
C21A C11A H11B . . 109.3 ?
H11A C11A H11B . . 108.0 ?
O1A C21A O1A' . . 126.3(5) ?
O1A C21A C11A . . 111.4(2) ?
O1A' C21A C11A . . 99.6(6) ?
O1A C21A C31A . . 106.18(18) ?
O1A' C21A C31A . . 102.8(5) ?
C11A C21A C31A . . 109.66(19) ?
O1A C21A H21A . . 126.7 ?
O1A' C21A H21A . . 0.5 ?
C11A C21A H21A . . 99.7 ?
C31A C21A H21A . . 102.3 ?
O1A C21A H21C . . 0.4 ?
O1A' C21A H21C . . 126.7 ?
C11A C21A H21C . . 111.2 ?
C31A C21A H21C . . 106.0 ?
H21A C21A H21C . . 127.1 ?
N1A C31A C21A . . 111.07(18) ?
N1A C31A H31A . . 109.4 ?
C21A C31A H31A . . 109.4 ?
N1A C31A H31B . . 109.4 ?
C21A C31A H31B . . 109.4 ?
H31A C31A H31B . . 108.0 ?
C22A C12A C1XA . . 116.9(3) ?
C22A C12A H12A . . 121.5 ?
C1XA C12A H12A . . 121.5 ?
C12A C22A C32A . . 122.9(3) ?
C12A C22A H22A . . 118.5 ?
C32A C22A H22A . . 118.5 ?
C42A C32A C22A . . 119.5(3) ?
C42A C32A H32A . . 120.3 ?
C22A C32A H32A . . 120.3 ?
O2A C42A C32A . . 126.1(2) ?
O2A C42A C4XA . . 114.8(2) ?
C32A C42A C4XA . . 119.1(3) ?
C42A C4XA C1XA . . 119.5(2) ?
C42A C4XA C5XA . . 133.3(2) ?
C1XA C4XA C5XA . . 107.2(2) ?
C52A C5XA C8XA . . 118.8(2) ?
C52A C5XA C4XA . . 135.0(2) ?
C8XA C5XA C4XA . . 106.2(2) ?
C62A C52A C5XA . . 119.1(2) ?
C62A C52A H52A . . 120.5 ?
C5XA C52A H52A . . 120.5 ?
C72A C62A C52A . . 120.7(3) ?
C72A C62A H62A . . 119.6 ?
C52A C62A H62A . . 119.6 ?
C82A C72A C62A . . 122.1(3) ?
C82A C72A H72A . . 119.0 ?
C62A C72A H72A . . 119.0 ?
C72A C82A C8XA . . 117.7(3) ?
C72A C82A H82A . . 121.1 ?
C8XA C82A H82A . . 121.1 ?
N92A C8XA C82A . . 129.7(2) ?
N92A C8XA C5XA . . 108.7(2) ?
C82A C8XA C5XA . . 121.6(2) ?
N92A C1XA C12A . . 129.4(3) ?
N92A C1XA C4XA . . 108.5(2) ?
C12A C1XA C4XA . . 122.0(3) ?
N1A C13A C23A . . 112.40(19) ?
N1A C13A H13A . . 109.1 ?
C23A C13A H13A . . 109.1 ?
N1A C13A H13B . . 109.1 ?
C23A C13A H13B . . 109.1 ?
H13A C13A H13B . . 107.9 ?
O3A C23A C13A . . 108.51(18) ?
O3A C23A H23A . . 110.0 ?
C13A C23A H23A . . 110.0 ?
O3A C23A H23B . . 110.0 ?
C13A C23A H23B . . 110.0 ?
H23A C23A H23B . . 108.4 ?
O3A C14A C64A . . 125.3(2) ?
O3A C14A C24A . . 115.3(2) ?
C64A C14A C24A . . 119.4(2) ?
C34A C24A O4A . . 124.9(2) ?
C34A C24A C14A . . 119.1(2) ?
O4A C24A C14A . . 116.0(2) ?
C24A C34A C44A . . 120.9(3) ?
C24A C34A H34A . . 119.5 ?
C44A C34A H34A . . 119.5 ?
C54A C44A C34A . . 120.2(3) ?
C54A C44A H44A . . 119.9 ?
C34A C44A H44A . . 119.9 ?
C44A C54A C64A . . 120.0(3) ?
C44A C54A H54A . . 120.0 ?
C64A C54A H54A . . 120.0 ?
C14A C64A C54A . . 120.3(2) ?
C14A C64A H64A . . 119.8 ?
C54A C64A H64A . . 119.8 ?
O4A C74A H74A . . 109.5 ?
O4A C74A H74B . . 109.5 ?
H74A C74A H74B . . 109.5 ?
O4A C74A H74C . . 109.5 ?
H74A C74A H74C . . 109.5 ?
H74B C74A H74C . . 109.5 ?
C21B O1B H1BO . . 101.6 ?
C21B O1B H21D . . 0.2 ?
H1BO O1B H21D . . 101.7 ?
C21B O1B' H21B . . 1.0 ?
C42B O2B C11B . . 118.80(17) ?
C14B O3B C23B . . 116.47(18) ?
C24B O4B C74B . . 117.24(19) ?
C31B N1B C13B . . 111.3(2) ?
C31B N1B H1BN . . 120.1 ?
C13B N1B H1BN . . 109.4 ?
C1XB N92B C8XB . . 109.9(2) ?
C1XB N92B H92B . . 125.6 ?
C8XB N92B H92B . . 124.4 ?
O2B C11B C21B . . 107.27(18) ?
O2B C11B H11C . . 110.3 ?
C21B C11B H11C . . 110.3 ?
O2B C11B H11D . . 110.3 ?
C21B C11B H11D . . 110.3 ?
H11C C11B H11D . . 108.5 ?
O1B C21B O1B' . . 101.5(4) ?
O1B C21B C31B . . 111.4(2) ?
O1B' C21B C31B . . 104.1(5) ?
O1B C21B C11B . . 107.26(19) ?
O1B' C21B C11B . . 120.3(5) ?
C31B C21B C11B . . 111.8(2) ?
O1B C21B H21B . . 101.6 ?
O1B' C21B H21B . . 0.5 ?
C31B C21B H21B . . 104.5 ?
C11B C21B H21B . . 119.8 ?
O1B C21B H21D . . 0.1 ?
O1B' C21B H21D . . 101.5 ?
C31B C21B H21D . . 111.5 ?
C11B C21B H21D . . 107.2 ?
H21B C21B H21D . . 101.6 ?
N1B C31B C21B . . 113.3(2) ?
N1B C31B H31C . . 108.9 ?
C21B C31B H31C . . 108.9 ?
N1B C31B H31D . . 108.9 ?
C21B C31B H31D . . 108.9 ?
H31C C31B H31D . . 107.7 ?
C22B C12B C1XB . . 117.4(2) ?
C22B C12B H12B . . 121.3 ?
C1XB C12B H12B . . 121.3 ?
C12B C22B C32B . . 122.4(2) ?
C12B C22B H22B . . 118.8 ?
C32B C22B H22B . . 118.8 ?
C42B C32B C22B . . 120.1(2) ?
C42B C32B H32B . . 119.9 ?
C22B C32B H32B . . 119.9 ?
O2B C42B C32B . . 125.4(2) ?
O2B C42B C4XB . . 115.56(19) ?
C32B C42B C4XB . . 119.0(2) ?
C42B C4XB C1XB . . 119.1(2) ?
C42B C4XB C5XB . . 133.4(2) ?
C1XB C4XB C5XB . . 107.51(19) ?
C52B C5XB C8XB . . 118.6(2) ?
C52B C5XB C4XB . . 135.3(2) ?
C8XB C5XB C4XB . . 106.1(2) ?
C62B C52B C5XB . . 119.0(2) ?
C62B C52B H52B . . 120.5 ?
C5XB C52B H52B . . 120.5 ?
C52B C62B C72B . . 121.2(2) ?
C52B C62B H62B . . 119.4 ?
C72B C62B H62B . . 119.4 ?
C82B C72B C62B . . 121.2(2) ?
C82B C72B H72B . . 119.4 ?
C62B C72B H72B . . 119.4 ?
C72B C82B C8XB . . 117.9(3) ?
C72B C82B H82B . . 121.0 ?
C8XB C82B H82B . . 121.0 ?
C82B C8XB N92B . . 129.8(2) ?
C82B C8XB C5XB . . 122.0(2) ?
N92B C8XB C5XB . . 108.1(2) ?
N92B C1XB C12B . . 129.8(2) ?
N92B C1XB C4XB . . 108.3(2) ?
C12B C1XB C4XB . . 121.9(2) ?
N1B C13B C23B . . 114.1(2) ?
N1B C13B H13C . . 108.7 ?
C23B C13B H13C . . 108.7 ?
N1B C13B H13D . . 108.7 ?
C23B C13B H13D . . 108.7 ?
H13C C13B H13D . . 107.6 ?
O3B C23B C13B . . 107.32(19) ?
O3B C23B H23C . . 110.3 ?
C13B C23B H23C . . 110.3 ?
O3B C23B H23D . . 110.3 ?
C13B C23B H23D . . 110.3 ?
H23C C23B H23D . . 108.5 ?
O3B C14B C64B . . 124.5(2) ?
O3B C14B C24B . . 115.5(2) ?
C64B C14B C24B . . 120.0(2) ?
O4B C24B C34B . . 125.1(2) ?
O4B C24B C14B . . 116.4(2) ?
C34B C24B C14B . . 118.5(2) ?
C24B C34B C44B . . 121.2(2) ?
C24B C34B H34B . . 119.4 ?
C44B C34B H34B . . 119.4 ?
C54B C44B C34B . . 120.2(3) ?
C54B C44B H44B . . 119.9 ?
C34B C44B H44B . . 119.9 ?
C44B C54B C64B . . 119.9(3) ?
C44B C54B H54B . . 120.0 ?
C64B C54B H54B . . 120.0 ?
C54B C64B C14B . . 120.1(2) ?
C54B C64B H64B . . 119.9 ?
C14B C64B H64B . . 119.9 ?
O4B C74B H74D . . 109.5 ?
O4B C74B H74E . . 109.5 ?
H74D C74B H74E . . 109.5 ?
O4B C74B H74F . . 109.5 ?
H74D C74B H74F . . 109.5 ?
H74E C74B H74F . . 109.5 ?

loop_
_geom_bond_atom_site_label_1
_geom_bond_atom_site_label_2
_geom_bond_site_symmetry_2
_geom_bond_distance
_geom_bond_publ_flag
O1W H1WA . 0.9000 ?
O1W H1WB . 0.8999 ?
O1A C21A . 1.432(2) ?
O1A H1AO . 0.9000 ?
O1A H21C . 0.4619 ?
O1A' C21A . 1.432(2) ?
O1A' H21A . 0.4625 ?
O2A C42A . 1.369(3) ?
O2A C11A . 1.428(3) ?
O3A C14A . 1.367(3) ?
O3A C23A . 1.433(3) ?
O4A C24A . 1.372(3) ?
O4A C74A . 1.432(3) ?
N1A C31A . 1.457(3) ?
N1A C13A . 1.459(3) ?
N1A H1AN . 0.8999 ?
N92A C8XA . 1.372(3) ?
N92A C1XA . 1.376(3) ?
N92A H92A . 0.9000 ?
C11A C21A . 1.508(3) ?
C11A H11A . 0.9700 ?
C11A H11B . 0.9700 ?
C21A C31A . 1.517(3) ?
C21A H21A . 0.9700 ?
C21A H21C . 0.9701 ?
C31A H31A . 0.9700 ?
C31A H31B . 0.9700 ?
C12A C22A . 1.372(5) ?
C12A C1XA . 1.381(4) ?
C12A H12A . 0.9300 ?
C22A C32A . 1.392(4) ?
C22A H22A . 0.9300 ?
C32A C42A . 1.380(4) ?
C32A H32A . 0.9300 ?
C42A C4XA . 1.396(3) ?
C4XA C1XA . 1.398(3) ?
C4XA C5XA . 1.435(3) ?
C5XA C52A . 1.389(3) ?
C5XA C8XA . 1.411(3) ?
C52A C62A . 1.381(4) ?
C52A H52A . 0.9300 ?
C62A C72A . 1.379(4) ?
C62A H62A . 0.9300 ?
C72A C82A . 1.361(4) ?
C72A H72A . 0.9300 ?
C82A C8XA . 1.390(4) ?
C82A H82A . 0.9300 ?
C13A C23A . 1.490(3) ?
C13A H13A . 0.9700 ?
C13A H13B . 0.9700 ?
C23A H23A . 0.9700 ?
C23A H23B . 0.9700 ?
C14A C64A . 1.375(3) ?
C14A C24A . 1.407(3) ?
C24A C34A . 1.370(3) ?
C34A C44A . 1.372(4) ?
C34A H34A . 0.9300 ?
C44A C54A . 1.367(4) ?
C44A H44A . 0.9300 ?
C54A C64A . 1.381(4) ?
C54A H54A . 0.9300 ?
C64A H64A . 0.9300 ?
C74A H74A . 0.9600 ?
C74A H74B . 0.9600 ?
C74A H74C . 0.9600 ?
O1B C21B . 1.431(2) ?
O1B H1BO . 0.9001 ?
O1B H21D . 0.4606 ?
O1B' C21B . 1.432(2) ?
O1B' H21B . 0.4617 ?
O2B C42B . 1.363(3) ?
O2B C11B . 1.421(3) ?
O3B C14B . 1.366(3) ?
O3B C23B . 1.439(3) ?
O4B C24B . 1.361(3) ?
O4B C74B . 1.432(3) ?
N1B C31B . 1.449(3) ?
N1B C13B . 1.453(3) ?
N1B H1BN . 0.9000 ?
N92B C1XB . 1.375(3) ?
N92B C8XB . 1.383(3) ?
N92B H92B . 0.9001 ?
C11B C21B . 1.510(3) ?
C11B H11C . 0.9700 ?
C11B H11D . 0.9700 ?
C21B C31B . 1.491(3) ?
C21B H21B . 0.9700 ?
C21B H21D . 0.9700 ?
C31B H31C . 0.9700 ?
C31B H31D . 0.9700 ?
C12B C22B . 1.365(4) ?
C12B C1XB . 1.389(3) ?
C12B H12B . 0.9300 ?
C22B C32B . 1.385(4) ?
C22B H22B . 0.9300 ?
C32B C42B . 1.385(3) ?
C32B H32B . 0.9300 ?
C42B C4XB . 1.397(3) ?
C4XB C1XB . 1.397(3) ?
C4XB C5XB . 1.445(3) ?
C5XB C52B . 1.397(3) ?
C5XB C8XB . 1.415(3) ?
C52B C62B . 1.372(3) ?
C52B H52B . 0.9300 ?
C62B C72B . 1.392(4) ?
C62B H62B . 0.9300 ?
C72B C82B . 1.375(4) ?
C72B H72B . 0.9300 ?
C82B C8XB . 1.376(3) ?
C82B H82B . 0.9300 ?
C13B C23B . 1.493(3) ?
C13B H13C . 0.9700 ?
C13B H13D . 0.9700 ?
C23B H23C . 0.9700 ?
C23B H23D . 0.9700 ?
C14B C64B . 1.387(3) ?
C14B C24B . 1.403(3) ?
C24B C34B . 1.378(3) ?
C34B C44B . 1.380(4) ?
C34B H34B . 0.9300 ?
C44B C54B . 1.370(4) ?
C44B H44B . 0.9300 ?
C54B C64B . 1.382(4) ?
C54B H54B . 0.9300 ?
C64B H64B . 0.9300 ?
C74B H74D . 0.9600 ?
C74B H74E . 0.9600 ?
C74B H74F . 0.9600 ?

loop_
_geom_hbond_atom_site_label_D
_geom_hbond_atom_site_label_H
_geom_hbond_atom_site_label_A
_geom_hbond_site_symmetry_A
_geom_hbond_distance_DH
_geom_hbond_distance_HA
_geom_hbond_distance_DA
_geom_hbond_angle_DHA
O1W H1WA N1A . 0.90 1.88 2.775(3) 177.5
O1W H1WB O4A . 0.90 2.04 2.920(3) 165.2
O1B H1BO O1W . 0.90 2.24 3.131(4) 172.6
N92A H92A O1W 2 0.90 2.01 2.862(3) 157.9
N1B H1BN O1B 3_666 0.90 2.40 3.043(3) 128.7
O1A H1AO N1B 3_666 0.90 1.98 2.863(3) 166.9
